data_4339685
loop_
_publ_author_name
'Abdou, Hanan E.'
'Mohamed, Ahmed A.'
'Fackler, Jr, John P'

_publ_section_title
;
 Oxidative addition of small molecules to a dinuclear Au(I) amidinate
 complex, Au2[(2,6-Me2Ph)2N2CH]2. Syntheses and characterization of Au(II)
 amidinate complexes including one which possesses Au(II)-oxygen bonds.
;
_journal_issue 23
_journal_name_full 'Inorganic chemistry'
_journal_page_first 9692
_journal_page_last 9699
_journal_paper_doi 10.1021/ic700929e
_journal_volume 46
_journal_year 2007
_chemical_formula_sum 'C38.5 H47.5 Au2 I0.5 N4 O'
_chemical_formula_weight 1039.69
_chemical_name_systematic
; 
 ? 
;
_space_group_IT_number 14
_symmetry_space_group_name_Hall '-P 2yn'
_symmetry_space_group_name_H-M 'P 1 21/n 1'
_atom_sites_solution_hydrogens geom
_atom_sites_solution_primary direct
_atom_sites_solution_secondary difmap
_audit_creation_method SHELXL-97
_cell_angle_alpha 90.00
_cell_angle_beta 94.565(7)
_cell_angle_gamma 90.00
_cell_formula_units_Z 4
_cell_length_a 16.688(6)
_cell_length_b 10.672(4)
_cell_length_c 19.953(7)
_cell_measurement_temperature 110(2)
_cell_volume 3542(2)
_computing_structure_refinement 'SHELXL-97 (Sheldrick, 1997)'
_computing_structure_solution 'SHELXS-97 (Sheldrick, 1990)'
_diffrn_ambient_temperature 110(2)
_diffrn_measured_fraction_theta_full 0.972
_diffrn_measured_fraction_theta_max 0.972
_diffrn_radiation_monochromator graphite
_diffrn_radiation_source 'fine-focus sealed tube'
_diffrn_radiation_type MoK\a
_diffrn_radiation_wavelength 0.71073
_diffrn_reflns_av_R_equivalents 0.0827
_diffrn_reflns_av_sigmaI/netI 0.0770
_diffrn_reflns_limit_h_max 20
_diffrn_reflns_limit_h_min -21
_diffrn_reflns_limit_k_max 13
_diffrn_reflns_limit_k_min -13
_diffrn_reflns_limit_l_max 25
_diffrn_reflns_limit_l_min -25
_diffrn_reflns_number 38686
_diffrn_reflns_theta_full 27.50
_diffrn_reflns_theta_max 27.50
_diffrn_reflns_theta_min 2.17
_exptl_absorpt_coefficient_mu 8.746
_exptl_crystal_density_diffrn 1.950
_exptl_crystal_density_method 'not measured'
_exptl_crystal_F_000 1996
_refine_diff_density_max 4.726
_refine_diff_density_min -2.458
_refine_diff_density_rms 0.351
_refine_ls_extinction_method none
_refine_ls_goodness_of_fit_ref 1.133
_refine_ls_hydrogen_treatment mixed
_refine_ls_matrix_type full
_refine_ls_number_parameters 418
_refine_ls_number_reflns 7909
_refine_ls_number_restraints 4
_refine_ls_restrained_S_all 1.145
_refine_ls_R_factor_all 0.1121
_refine_ls_R_factor_gt 0.0581
_refine_ls_shift/su_max 0.107
_refine_ls_shift/su_mean 0.002
_refine_ls_structure_factor_coef Fsqd
_refine_ls_weighting_details 'calc w=1/[\s^2^(Fo^2^)+(0.0818P)^2^+60.0000P] where P=(Fo^2^+2Fc^2^)/3'
_refine_ls_weighting_scheme calc
_refine_ls_wR_factor_gt 0.1329
_refine_ls_wR_factor_ref 0.1852
_reflns_number_gt 5254
_reflns_number_total 7909
_reflns_threshold_expression >2sigma(I)
_cod_data_source_file ic700929e-file006.cif
_cod_data_source_block jf
_cod_original_formula_sum 'C38.50 H47.50 Au2 I0.50 N4 O'
_cod_database_code 4339685

loop_
_symmetry_equiv_pos_as_xyz
'x, y, z'
'-x+1/2, y+1/2, -z+1/2'
'-x, -y, -z'
'x-1/2, -y-1/2, z-1/2'

loop_
_atom_site_label
_atom_site_type_symbol
_atom_site_fract_x
_atom_site_fract_y
_atom_site_fract_z
_atom_site_U_iso_or_equiv
_atom_site_adp_type
_atom_site_occupancy
_atom_site_symmetry_multiplicity
_atom_site_calc_flag
_atom_site_refinement_flags
_atom_site_disorder_assembly
_atom_site_disorder_group
Au1 Au -0.03518(3) -0.09067(4) 0.02604(2) 0.02164(15) Uani 1 1 d D . .
Au2 Au 0.00200(3) -0.98734(5) 0.43245(2) 0.02128(15) Uani 1 1 d . . .
I1 I -0.10450(13) -0.2726(2) 0.07513(13) 0.0475(6) Uani 0.50 1 d PD A -1
C1 C -0.0935(7) -0.231(3) 0.0794(19) 0.100 Uiso 0.50 1 d PD A -2
H1A H -0.1002 -0.2018 0.1252 0.150 Uiso 0.50 1 calc PR A -2
H1B H -0.0609 -0.3076 0.0814 0.150 Uiso 0.50 1 calc PR A -2
H1C H -0.1464 -0.2489 0.0564 0.150 Uiso 0.50 1 calc PR A -2
N1 N 0.0749(7) -0.1575(10) 0.0570(6) 0.028(3) Uani 1 1 d D A .
N2 N -0.1399(6) -0.0094(10) -0.0064(6) 0.025(2) Uani 1 1 d D . .
N3 N -0.0910(6) -1.1096(10) 0.4277(5) 0.022(2) Uani 1 1 d . . .
N4 N 0.0945(6) -0.8655(10) 0.4545(5) 0.023(2) Uani 1 1 d . . .
C2 C 0.0861(8) -0.2788(13) 0.0874(7) 0.028(3) Uani 1 1 d . . .
C3 C 0.0855(9) -0.2863(16) 0.1582(8) 0.038(4) Uani 1 1 d . A .
C4 C 0.0950(10) -0.4058(16) 0.1865(9) 0.044(4) Uani 1 1 d . . .
H4A H 0.0948 -0.4159 0.2338 0.053 Uiso 1 1 calc R A .
C5 C 0.1046(10) -0.5087(17) 0.1464(11) 0.052(5) Uani 1 1 d . A .
H5A H 0.1109 -0.5892 0.1665 0.063 Uiso 1 1 calc R . .
C6 C 0.1052(10) -0.4978(15) 0.0804(10) 0.047(4) Uani 1 1 d . . .
H6A H 0.1120 -0.5714 0.0546 0.056 Uiso 1 1 calc R A .
C7 C 0.0964(8) -0.3826(14) 0.0468(8) 0.034(3) Uani 1 1 d . A .
C8 C 0.0738(12) -0.1699(19) 0.1986(8) 0.054(5) Uani 1 1 d . . .
H8A H 0.0722 -0.1922 0.2461 0.081 Uiso 1 1 calc R A .
H8B H 0.0230 -0.1296 0.1826 0.081 Uiso 1 1 calc R . .
H8C H 0.1184 -0.1119 0.1935 0.081 Uiso 1 1 calc R . .
C9 C 0.0936(10) -0.3713(15) -0.0271(8) 0.043(4) Uani 1 1 d . . .
H9A H 0.0865 -0.2831 -0.0399 0.064 Uiso 1 1 calc R A .
H9B H 0.0485 -0.4205 -0.0475 0.064 Uiso 1 1 calc R . .
H9C H 0.1440 -0.4027 -0.0429 0.064 Uiso 1 1 calc R . .
C10 C 0.1393(8) -0.0968(11) 0.0401(6) 0.022(3) Uani 1 1 d D . .
H10A H 0.1900 -0.1331 0.0536 0.026 Uiso 1 1 calc R A .
C11 C -0.2170(7) -0.0649(13) 0.0046(7) 0.027(3) Uani 1 1 d . . .
C12 C -0.2518(8) -0.0372(13) 0.0629(7) 0.028(3) Uani 1 1 d . A .
C13 C -0.3217(9) -0.0987(14) 0.0760(8) 0.037(4) Uani 1 1 d . . .
H13A H -0.3472 -0.0801 0.1157 0.044 Uiso 1 1 calc R A .
C14 C -0.3551(8) -0.1895(14) 0.0303(9) 0.037(4) Uani 1 1 d . A .
H14A H -0.4017 -0.2349 0.0402 0.045 Uiso 1 1 calc R . .
C15 C -0.3198(8) -0.2116(14) -0.0285(8) 0.035(3) Uani 1 1 d . . .
H15A H -0.3442 -0.2698 -0.0599 0.042 Uiso 1 1 calc R A .
C16 C -0.2491(8) -0.1515(13) -0.0436(7) 0.031(3) Uani 1 1 d . A .
C17 C -0.2145(9) 0.0573(14) 0.1127(8) 0.036(4) Uani 1 1 d . . .
H17A H -0.2481 0.0653 0.1506 0.054 Uiso 1 1 calc R A .
H17B H -0.2107 0.1388 0.0905 0.054 Uiso 1 1 calc R . .
H17C H -0.1607 0.0291 0.1292 0.054 Uiso 1 1 calc R . .
C18 C -0.2092(9) -0.1791(14) -0.1055(8) 0.036(3) Uani 1 1 d . . .
H18A H -0.2406 -0.2415 -0.1323 0.054 Uiso 1 1 calc R A .
H18B H -0.1551 -0.2120 -0.0933 0.054 Uiso 1 1 calc R . .
H18C H -0.2053 -0.1021 -0.1317 0.054 Uiso 1 1 calc R . .
C19 C -0.1296(8) -1.1451(13) 0.3634(6) 0.027(3) Uani 1 1 d . . .
C20 C -0.1993(8) -1.0789(13) 0.3397(7) 0.028(3) Uani 1 1 d . . .
C21 C -0.2326(9) -1.1084(15) 0.2760(8) 0.035(3) Uani 1 1 d . . .
H21A H -0.2796 -1.0657 0.2583 0.042 Uiso 1 1 calc R . .
C22 C -0.1984(9) -1.2002(15) 0.2372(7) 0.034(3) Uani 1 1 d . . .
H22A H -0.2217 -1.2183 0.1933 0.041 Uiso 1 1 calc R . .
C23 C -0.1322(9) -1.2632(14) 0.2619(7) 0.035(3) Uani 1 1 d . . .
H23A H -0.1092 -1.3248 0.2349 0.042 Uiso 1 1 calc R . .
C24 C -0.0971(8) -1.2387(13) 0.3267(7) 0.029(3) Uani 1 1 d . . .
C25 C -0.2357(10) -0.9788(14) 0.3814(8) 0.038(4) Uani 1 1 d . . .
H25A H -0.2029 -0.9689 0.4241 0.058 Uiso 1 1 calc R . .
H25B H -0.2904 -1.0034 0.3904 0.058 Uiso 1 1 calc R . .
H25C H -0.2374 -0.8993 0.3568 0.058 Uiso 1 1 calc R . .
C26 C -0.0233(9) -1.3099(15) 0.3546(8) 0.039(4) Uani 1 1 d . . .
H26A H -0.0088 -1.3727 0.3218 0.059 Uiso 1 1 calc R . .
H26B H -0.0348 -1.3519 0.3965 0.059 Uiso 1 1 calc R . .
H26C H 0.0215 -1.2514 0.3637 0.059 Uiso 1 1 calc R . .
C27 C -0.1199(8) -1.1581(11) 0.4828(7) 0.024(3) Uani 1 1 d . . .
H27A H -0.1632 -1.2155 0.4758 0.029 Uiso 1 1 calc R . .
C28 C 0.1297(8) -0.7922(12) 0.4033(6) 0.023(3) Uani 1 1 d . . .
C29 C 0.1198(8) -0.6637(13) 0.4011(7) 0.029(3) Uani 1 1 d . . .
C30 C 0.1543(8) -0.5980(14) 0.3493(8) 0.035(4) Uani 1 1 d . . .
H30A H 0.1472 -0.5098 0.3458 0.042 Uiso 1 1 calc R . .
C31 C 0.1965(9) -0.6569(16) 0.3051(7) 0.038(4) Uani 1 1 d . . .
H31A H 0.2208 -0.6100 0.2717 0.045 Uiso 1 1 calc R . .
C32 C 0.2052(9) -0.7851(15) 0.3073(7) 0.035(3) Uani 1 1 d . . .
H32A H 0.2344 -0.8257 0.2746 0.042 Uiso 1 1 calc R . .
C33 C 0.1723(8) -0.8558(13) 0.3563(6) 0.025(3) Uani 1 1 d . . .
C34 C 0.1830(10) -0.9954(14) 0.3601(9) 0.040(4) Uani 1 1 d . . .
H34A H 0.2137 -1.0235 0.3230 0.059 Uiso 1 1 calc R . .
H34B H 0.1301 -1.0360 0.3566 0.059 Uiso 1 1 calc R . .
H34C H 0.2120 -1.0177 0.4030 0.059 Uiso 1 1 calc R . .
C35 C 0.0696(10) -0.5956(14) 0.4484(8) 0.038(4) Uani 1 1 d . . .
H35A H 0.0707 -0.5056 0.4388 0.057 Uiso 1 1 calc R . .
H35B H 0.0912 -0.6105 0.4948 0.057 Uiso 1 1 calc R . .
H35C H 0.0141 -0.6261 0.4424 0.057 Uiso 1 1 calc R . .
O1A O -0.0662(10) -0.6660(18) 0.2690(10) 0.092(5) Uani 1 1 d . . .
C1A C -0.0622(13) -0.691(2) 0.2024(12) 0.070(6) Uani 1 1 d . . .
H1AA H -0.0408 -0.6161 0.1802 0.084 Uiso 1 1 calc R . .
H1AB H -0.1170 -0.7069 0.1815 0.084 Uiso 1 1 calc R . .
C2A C -0.0093(13) -0.802(3) 0.1908(12) 0.084(8) Uani 1 1 d . . .
H2AA H 0.0486 -0.7808 0.1948 0.101 Uiso 1 1 calc R . .
H2AB H -0.0237 -0.8438 0.1471 0.101 Uiso 1 1 calc R . .
C3A C -0.0354(10) -0.8854(17) 0.2546(8) 0.043(4) Uani 1 1 d . . .
H3AA H -0.0728 -0.9539 0.2398 0.052 Uiso 1 1 calc R . .
H3AB H 0.0120 -0.9211 0.2809 0.052 Uiso 1 1 calc R . .
C4A C -0.0757(18) -0.789(3) 0.2934(12) 0.103(10) Uani 1 1 d . . .
H4AA H -0.1338 -0.8086 0.2921 0.123 Uiso 1 1 calc R . .
H4AB H -0.0536 -0.7926 0.3409 0.123 Uiso 1 1 calc R . .

loop_
_atom_site_aniso_label
_atom_site_aniso_U_11
_atom_site_aniso_U_22
_atom_site_aniso_U_33
_atom_site_aniso_U_23
_atom_site_aniso_U_13
_atom_site_aniso_U_12
Au1 0.0182(3) 0.0224(3) 0.0247(3) 0.00314(19) 0.00408(19) 0.00132(19)
Au2 0.0217(3) 0.0246(3) 0.0178(2) 0.00097(19) 0.00300(18) -0.00511(19)
I1 0.0393(12) 0.0512(13) 0.0527(14) 0.0035(11) 0.0072(10) 0.0061(10)
N1 0.025(6) 0.023(6) 0.036(7) 0.009(5) 0.001(5) -0.001(5)
N2 0.010(5) 0.028(6) 0.036(7) -0.001(5) 0.004(5) 0.002(4)
N3 0.015(5) 0.025(6) 0.025(6) -0.001(5) -0.001(4) -0.004(4)
N4 0.026(6) 0.021(5) 0.022(6) 0.004(4) 0.007(5) -0.006(5)
C2 0.016(6) 0.030(7) 0.037(8) 0.007(6) -0.008(6) -0.002(5)
C3 0.029(8) 0.051(10) 0.033(8) 0.015(7) -0.001(6) 0.010(7)
C4 0.033(9) 0.048(10) 0.050(10) 0.020(8) -0.005(7) -0.009(7)
C5 0.038(10) 0.044(10) 0.074(14) 0.028(10) 0.001(9) 0.009(8)
C6 0.041(10) 0.028(8) 0.070(13) 0.012(8) -0.001(9) 0.007(7)
C7 0.022(7) 0.032(8) 0.049(9) 0.003(7) 0.009(6) 0.000(6)
C8 0.056(11) 0.079(14) 0.028(8) 0.002(9) 0.010(8) 0.001(10)
C9 0.049(10) 0.036(9) 0.043(9) 0.005(7) 0.011(8) 0.009(7)
C10 0.025(7) 0.023(6) 0.018(6) 0.005(5) 0.003(5) 0.006(5)
C11 0.013(6) 0.034(7) 0.034(8) 0.010(6) 0.009(5) 0.005(5)
C12 0.023(7) 0.031(7) 0.030(7) 0.003(6) -0.002(6) 0.001(6)
C13 0.033(8) 0.037(8) 0.042(9) 0.017(7) 0.014(7) 0.007(7)
C14 0.013(6) 0.037(8) 0.063(11) 0.008(8) 0.003(7) -0.003(6)
C15 0.023(7) 0.036(8) 0.046(9) 0.005(7) 0.001(6) 0.003(6)
C16 0.029(8) 0.032(8) 0.030(7) 0.002(6) -0.007(6) 0.004(6)
C17 0.033(8) 0.033(8) 0.044(9) -0.001(7) 0.021(7) -0.010(6)
C18 0.034(8) 0.033(8) 0.038(8) 0.001(7) -0.008(7) 0.000(6)
C19 0.027(7) 0.035(8) 0.017(6) 0.002(6) -0.006(5) -0.009(6)
C20 0.022(7) 0.033(7) 0.028(7) -0.003(6) 0.001(6) -0.008(6)
C21 0.023(7) 0.043(9) 0.038(8) 0.009(7) -0.004(6) -0.004(6)
C22 0.031(8) 0.047(9) 0.025(7) -0.005(7) 0.002(6) -0.004(7)
C23 0.037(8) 0.036(8) 0.033(8) -0.010(7) 0.009(7) -0.007(7)
C24 0.027(7) 0.032(7) 0.028(7) -0.001(6) -0.004(6) -0.004(6)
C25 0.047(10) 0.035(8) 0.035(8) 0.003(7) 0.013(7) 0.000(7)
C26 0.039(9) 0.037(8) 0.042(9) -0.007(7) 0.001(7) 0.014(7)
C27 0.024(7) 0.015(6) 0.034(7) -0.001(5) 0.005(6) -0.001(5)
C28 0.022(6) 0.031(7) 0.014(6) 0.008(5) 0.003(5) -0.007(5)
C29 0.021(7) 0.028(7) 0.036(8) 0.005(6) -0.005(6) -0.007(6)
C30 0.018(7) 0.032(8) 0.054(10) 0.018(7) -0.001(7) -0.009(6)
C31 0.028(8) 0.056(10) 0.027(8) 0.013(7) -0.007(6) -0.013(7)
C32 0.031(8) 0.050(9) 0.024(7) -0.005(7) 0.003(6) -0.010(7)
C33 0.024(7) 0.035(7) 0.015(6) -0.002(5) 0.003(5) -0.006(6)
C34 0.035(9) 0.042(9) 0.044(9) -0.009(7) 0.015(7) 0.009(7)
C35 0.040(9) 0.028(8) 0.047(9) 0.007(7) 0.012(7) 0.003(7)
O1A 0.072(11) 0.104(14) 0.095(13) -0.032(11) -0.025(10) 0.000(10)
C1A 0.062(13) 0.062(13) 0.093(17) -0.006(12) 0.048(12) 0.000(11)
C2A 0.044(11) 0.13(2) 0.075(15) -0.047(16) 0.012(11) -0.009(13)
C3A 0.042(9) 0.064(11) 0.023(8) 0.005(7) 0.000(7) 0.002(8)
C4A 0.12(2) 0.12(2) 0.068(16) 0.042(15) 0.005(15) 0.080(19)

loop_
_atom_type_symbol
_atom_type_description
_atom_type_scat_dispersion_real
_atom_type_scat_dispersion_imag
_atom_type_scat_source
C C 0.0033 0.0016 'International Tables Vol C Tables 4.2.6.8 and 6.1.1.4'
H H 0.0000 0.0000 'International Tables Vol C Tables 4.2.6.8 and 6.1.1.4'
N N 0.0061 0.0033 'International Tables Vol C Tables 4.2.6.8 and 6.1.1.4'
O O 0.0106 0.0060 'International Tables Vol C Tables 4.2.6.8 and 6.1.1.4'
I I -0.4742 1.8119 'International Tables Vol C Tables 4.2.6.8 and 6.1.1.4'
Au Au -2.0133 8.8022 'International Tables Vol C Tables 4.2.6.8 and 6.1.1.4'

loop_
_geom_angle_atom_site_label_1
_geom_angle_atom_site_label_2
_geom_angle_atom_site_label_3
_geom_angle
_geom_angle_site_symmetry_1
_geom_angle_site_symmetry_3
N2 Au1 N1 174.8(4) . .
N2 Au1 C1 92.6(3) . .
N1 Au1 C1 92.3(3) . .
N2 Au1 I1 92.5(3) . .
N1 Au1 I1 92.5(3) . .
C1 Au1 I1 7.5(13) . .
N2 Au1 Au1 87.6(3) . 3
N1 Au1 Au1 87.4(3) . 3
C1 Au1 Au1 173.8(12) . 3
I1 Au1 Au1 178.72(7) . 3
N3 Au2 N4 170.2(4) . .
N3 Au2 Au2 84.4(3) . 3_536
N4 Au2 Au2 85.8(3) . 3_536
C10 N1 C2 118.0(11) . .
C10 N1 Au1 119.1(9) . .
C2 N1 Au1 122.1(8) . .
C10 N2 C11 118.1(11) 3 .
C10 N2 Au1 119.6(9) 3 .
C11 N2 Au1 122.3(8) . .
C27 N3 C19 117.7(11) . .
C27 N3 Au2 122.4(9) . .
C19 N3 Au2 119.9(8) . .
C27 N4 C28 116.8(11) 3_536 .
C27 N4 Au2 120.6(8) 3_536 .
C28 N4 Au2 122.3(8) . .
C7 C2 C3 123.2(13) . .
C7 C2 N1 119.3(13) . .
C3 C2 N1 117.5(13) . .
C4 C3 C2 116.4(16) . .
C4 C3 C8 123.5(15) . .
C2 C3 C8 120.1(14) . .
C5 C4 C3 120.5(17) . .
C6 C5 C4 121.3(16) . .
C5 C6 C7 122.9(17) . .
C2 C7 C6 115.7(15) . .
C2 C7 C9 121.3(13) . .
C6 C7 C9 122.9(15) . .
N1 C10 N2 126.2(12) . 3
C12 C11 C16 123.7(13) . .
C12 C11 N2 118.8(13) . .
C16 C11 N2 117.3(12) . .
C11 C12 C13 118.7(14) . .
C11 C12 C17 121.3(12) . .
C13 C12 C17 120.0(13) . .
C12 C13 C14 119.9(14) . .
C15 C14 C13 119.6(13) . .
C14 C15 C16 122.1(15) . .
C15 C16 C11 115.9(13) . .
C15 C16 C18 122.2(13) . .
C11 C16 C18 121.8(13) . .
C24 C19 C20 122.4(12) . .
C24 C19 N3 119.8(12) . .
C20 C19 N3 117.7(12) . .
C21 C20 C19 117.0(13) . .
C21 C20 C25 121.1(13) . .
C19 C20 C25 121.8(13) . .
C20 C21 C22 121.1(14) . .
C23 C22 C21 120.3(14) . .
C22 C23 C24 120.9(14) . .
C19 C24 C23 118.2(13) . .
C19 C24 C26 120.8(12) . .
C23 C24 C26 120.9(13) . .
N4 C27 N3 126.7(12) 3_536 .
C29 C28 C33 121.8(12) . .
C29 C28 N4 120.3(12) . .
C33 C28 N4 117.9(12) . .
C28 C29 C30 117.5(14) . .
C28 C29 C35 122.3(12) . .
C30 C29 C35 120.1(13) . .
C31 C30 C29 121.4(14) . .
C30 C31 C32 120.6(14) . .
C31 C32 C33 121.2(14) . .
C32 C33 C28 117.5(13) . .
C32 C33 C34 121.7(13) . .
C28 C33 C34 120.8(12) . .
C1A O1A C4A 99.9(18) . .
O1A C1A C2A 112(2) . .
C1A C2A C3A 96.5(15) . .
C4A C3A C2A 101.0(16) . .
O1A C4A C3A 113(2) . .

loop_
_geom_bond_atom_site_label_1
_geom_bond_atom_site_label_2
_geom_bond_distance
_geom_bond_site_symmetry_2
Au1 N2 2.011(10) .
Au1 N1 2.021(11) .
Au1 C1 2.120(10) .
Au1 I1 2.499(3) .
Au1 Au1 2.5293(11) 3
Au2 N3 2.024(10) .
Au2 N4 2.039(10) .
Au2 Au2 2.7154(14) 3_536
N1 C10 1.320(17) .
N1 C2 1.436(17) .
N2 C10 1.318(16) 3
N2 C11 1.449(16) .
N3 C27 1.339(17) .
N3 C19 1.441(16) .
N4 C27 1.312(17) 3_536
N4 C28 1.448(15) .
C2 C7 1.39(2) .
C2 C3 1.42(2) .
C3 C4 1.40(2) .
C3 C8 1.50(2) .
C4 C5 1.38(3) .
C5 C6 1.32(3) .
C6 C7 1.40(2) .
C7 C9 1.48(2) .
C10 N2 1.318(16) 3
C11 C12 1.373(19) .
C11 C16 1.41(2) .
C12 C13 1.38(2) .
C12 C17 1.52(2) .
C13 C14 1.41(2) .
C14 C15 1.38(2) .
C15 C16 1.40(2) .
C16 C18 1.48(2) .
C19 C24 1.38(2) .
C19 C20 1.409(19) .
C20 C21 1.38(2) .
C20 C25 1.51(2) .
C21 C22 1.40(2) .
C22 C23 1.35(2) .
C23 C24 1.40(2) .
C24 C26 1.51(2) .
C27 N4 1.312(17) 3_536
C28 C29 1.382(19) .
C28 C33 1.397(18) .
C29 C30 1.41(2) .
C29 C35 1.50(2) .
C30 C31 1.33(2) .
C31 C32 1.38(2) .
C32 C33 1.382(19) .
C33 C34 1.50(2) .
O1A C1A 1.36(3) .
O1A C4A 1.41(3) .
C1A C2A 1.51(3) .
C2A C3A 1.64(3) .
C3A C4A 1.48(3) .

loop_
_geom_torsion_atom_site_label_1
_geom_torsion_atom_site_label_2
_geom_torsion_atom_site_label_3
_geom_torsion_atom_site_label_4
_geom_torsion
_geom_torsion_site_symmetry_1
_geom_torsion_site_symmetry_4
N2 Au1 N1 C10 -17(6) . .
C1 Au1 N1 C10 -176.3(11) . .
I1 Au1 N1 C10 176.3(9) . .
Au1 Au1 N1 C10 -2.5(9) 3 .
N2 Au1 N1 C2 173(5) . .
C1 Au1 N1 C2 13.8(18) . .
I1 Au1 N1 C2 6.3(10) . .
Au1 Au1 N1 C2 -172.4(10) 3 .
N1 Au1 N2 C10 15(6) . 3
C1 Au1 N2 C10 174.2(17) . 3
I1 Au1 N2 C10 -178.3(10) . 3
Au1 Au1 N2 C10 0.4(10) 3 3
N1 Au1 N2 C11 -167(5) . .
C1 Au1 N2 C11 -7.1(16) . .
I1 Au1 N2 C11 0.4(10) . .
Au1 Au1 N2 C11 179.1(10) 3 .
N4 Au2 N3 C27 -4(3) . .
Au2 Au2 N3 C27 -0.8(9) 3_536 .
N4 Au2 N3 C19 174(2) . .
Au2 Au2 N3 C19 177.7(10) 3_536 .
N3 Au2 N4 C27 4(3) . 3_536
Au2 Au2 N4 C27 0.6(10) 3_536 3_536
N3 Au2 N4 C28 -169(2) . .
Au2 Au2 N4 C28 -173.1(10) 3_536 .
C10 N1 C2 C7 -80.4(16) . .
Au1 N1 C2 C7 89.6(14) . .
C10 N1 C2 C3 99.9(15) . .
Au1 N1 C2 C3 -90.1(13) . .
C7 C2 C3 C4 -1(2) . .
N1 C2 C3 C4 178.9(13) . .
C7 C2 C3 C8 -179.9(15) . .
N1 C2 C3 C8 0(2) . .
C2 C3 C4 C5 0(2) . .
C8 C3 C4 C5 179.3(16) . .
C3 C4 C5 C6 0(3) . .
C4 C5 C6 C7 0(3) . .
C3 C2 C7 C6 1(2) . .
N1 C2 C7 C6 -178.7(13) . .
C3 C2 C7 C9 177.7(14) . .
N1 C2 C7 C9 -2(2) . .
C5 C6 C7 C2 -1(2) . .
C5 C6 C7 C9 -177.2(16) . .
C2 N1 C10 N2 173.4(13) . 3
Au1 N1 C10 N2 3.1(17) . 3
C10 N2 C11 C12 -93.0(16) 3 .
Au1 N2 C11 C12 88.3(14) . .
C10 N2 C11 C16 91.3(15) 3 .
Au1 N2 C11 C16 -87.4(14) . .
C16 C11 C12 C13 1(2) . .
N2 C11 C12 C13 -174.3(12) . .
C16 C11 C12 C17 -179.7(13) . .
N2 C11 C12 C17 5(2) . .
C11 C12 C13 C14 1(2) . .
C17 C12 C13 C14 -178.2(13) . .
C12 C13 C14 C15 -3(2) . .
C13 C14 C15 C16 3(2) . .
C14 C15 C16 C11 -1(2) . .
C14 C15 C16 C18 177.3(14) . .
C12 C11 C16 C15 -1(2) . .
N2 C11 C16 C15 174.4(12) . .
C12 C11 C16 C18 -179.5(14) . .
N2 C11 C16 C18 -4.0(19) . .
C27 N3 C19 C24 -98.1(15) . .
Au2 N3 C19 C24 83.3(14) . .
C27 N3 C19 C20 83.5(15) . .
Au2 N3 C19 C20 -95.1(13) . .
C24 C19 C20 C21 -2(2) . .
N3 C19 C20 C21 175.9(12) . .
C24 C19 C20 C25 178.2(13) . .
N3 C19 C20 C25 -3.5(19) . .
C19 C20 C21 C22 0(2) . .
C25 C20 C21 C22 179.4(14) . .
C20 C21 C22 C23 1(2) . .
C21 C22 C23 C24 0(2) . .
C20 C19 C24 C23 4(2) . .
N3 C19 C24 C23 -174.5(12) . .
C20 C19 C24 C26 -178.5(14) . .
N3 C19 C24 C26 3(2) . .
C22 C23 C24 C19 -3(2) . .
C22 C23 C24 C26 179.5(14) . .
C19 N3 C27 N4 -177.9(13) . 3_536
Au2 N3 C27 N4 0.7(18) . 3_536
C27 N4 C28 C29 -62.2(16) 3_536 .
Au2 N4 C28 C29 111.7(12) . .
C27 N4 C28 C33 118.7(13) 3_536 .
Au2 N4 C28 C33 -67.4(14) . .
C33 C28 C29 C30 0.2(19) . .
N4 C28 C29 C30 -178.8(11) . .
C33 C28 C29 C35 175.8(13) . .
N4 C28 C29 C35 -3(2) . .
C28 C29 C30 C31 -2(2) . .
C35 C29 C30 C31 -177.4(14) . .
C29 C30 C31 C32 2(2) . .
C30 C31 C32 C33 -2(2) . .
C31 C32 C33 C28 0(2) . .
C31 C32 C33 C34 -178.7(14) . .
C29 C28 C33 C32 0.5(19) . .
N4 C28 C33 C32 179.5(12) . .
C29 C28 C33 C34 179.4(13) . .
N4 C28 C33 C34 -1.5(19) . .
C4A O1A C1A C2A -44(2) . .
O1A C1A C2A C3A 37(2) . .
C1A C2A C3A C4A -15(2) . .
C1A O1A C4A C3A 31(3) . .
C2A C3A C4A O1A -9(3) . .
